data_2005378
loop_
_publ_author_name
'Noltemeyer, M.'
'Tietze, L. F.'
'W\"olfling, J.'
'Frank, \'E.'
'Schneider, G.'

_publ_section_title
;
 A Fluorinated <small>D</small>-Homoestrone Derivative
;
_journal_issue 9
_journal_name_full 'Acta Crystallographica Section C'
_journal_page_first 2258
_journal_page_last 2259
_journal_paper_doi 10.1107/S0108270196003897
_journal_volume 52
_journal_year 1996
_chemical_formula_sum 'C26 H31 F N2 O3'
_chemical_formula_weight 438.53
_chemical_melting_point 242
_chemical_name_systematic
;
16\b-fluoro-17a\b-(4-nitroanilino)-3-methoxy-D-homoestra-1,3,5(10)-triene
;
_space_group_IT_number 19
_symmetry_cell_setting orthorhombic
_symmetry_space_group_name_Hall 'P 2ac 2ab'
_symmetry_space_group_name_H-M 'P 21 21 21'
_audit_creation_method SHELXL
_cell_angle_alpha 90.
_cell_angle_beta 90.
_cell_angle_gamma 90.
_cell_formula_units_Z 4
_cell_length_a 8.5500(10)
_cell_length_b 12.1890(10)
_cell_length_c 20.979(2)
_cell_measurement_reflns_used 48
_cell_measurement_temperature 153(2)
_cell_measurement_theta_max 12.5
_cell_measurement_theta_min 10
_cell_volume 2186.3(4)
_computing_cell_refinement DIF4
_computing_data_collection 'DIF4 (Stoe & Cie, 1991a)'
_computing_data_reduction 'REDU4 (Stoe & Cie, 1991b)'
_computing_molecular_graphics 'SHELXTL/PC (Sheldrick, 1990b)'
_computing_publication_material SHELXTL/PC
_computing_structure_refinement 'SHELXL93 (Sheldrick, 1993)'
_computing_structure_solution 'SHELXS86 (Sheldrick, 1990a)'
_diffrn_ambient_temperature 153(2)
_diffrn_measurement_device four-circle
_diffrn_measurement_method 'profile fitted \q-\w'
_diffrn_radiation_monochromator graphite
_diffrn_radiation_source 'fine-focus sealed tube'
_diffrn_radiation_type MoK\a
_diffrn_radiation_wavelength 0.71073
_diffrn_reflns_av_R_equivalents 0.0494
_diffrn_reflns_av_sigmaI/netI 0.0467
_diffrn_reflns_limit_h_max 10
_diffrn_reflns_limit_h_min 0
_diffrn_reflns_limit_k_max 14
_diffrn_reflns_limit_k_min -8
_diffrn_reflns_limit_l_max 24
_diffrn_reflns_limit_l_min -24
_diffrn_reflns_number 2369
_diffrn_reflns_theta_max 24.92
_diffrn_reflns_theta_min 3.50
_diffrn_standards_decay_% none
_diffrn_standards_interval_time 90
_diffrn_standards_number 3
_exptl_absorpt_coefficient_mu 0.093
_exptl_absorpt_correction_type none
_exptl_crystal_colour yellowish
_exptl_crystal_density_diffrn 1.332
_exptl_crystal_density_meas ?
_exptl_crystal_description blocks
_exptl_crystal_F_000 936
_exptl_crystal_size_max 0.80
_exptl_crystal_size_mid 0.50
_exptl_crystal_size_min 0.40
_refine_diff_density_max 0.212
_refine_diff_density_min -0.246
_refine_ls_abs_structure_details 'Flack (1983) parameter = -1.04(164)'
_refine_ls_abs_structure_Flack -1.0(16)
_refine_ls_extinction_method none
_refine_ls_goodness_of_fit_all 1.073
_refine_ls_goodness_of_fit_obs 1.074
_refine_ls_hydrogen_treatment 'H atoms positioned geometrically, refined as riding'
_refine_ls_matrix_type full
_refine_ls_number_parameters 291
_refine_ls_number_reflns 2184
_refine_ls_number_restraints 0
_refine_ls_restrained_S_all 1.073
_refine_ls_restrained_S_obs 1.074
_refine_ls_R_factor_all 0.0591
_refine_ls_R_factor_obs 0.0459
_refine_ls_shift/esd_max 0.000
_refine_ls_shift/esd_mean 0.000
_refine_ls_structure_factor_coef Fsqd
_refine_ls_weighting_scheme
;
calc w = 1/[\s^2^(F~o~^2^) + (0.0450P)^2^ + 0.7000P]
where P = (F~o~^2^ + 2F~c~^2^)/3
;
_refine_ls_wR_factor_all 0.1065
_refine_ls_wR_factor_obs 0.0967
_reflns_number_observed 1848
_reflns_number_total 2184
_reflns_observed_criterion >2sigma(I)
_cod_data_source_file ka1183.cif
_cod_data_source_block wol1
_cod_depositor_comments
;
The following automatic conversions were performed:

'_exptl_crystal_density_meas' value 'not measured' was changed to '?'
- the value is perceived as not measured.

Automatic conversion script
Id: cif_fix_values 3008 2015-01-20 13:52:24Z robertas 
;
_cod_database_code 2005378

loop_
_symmetry_equiv_pos_as_xyz
'x, y, z'
'-x+1/2, -y, z+1/2'
'-x, y+1/2, -z+1/2'
'x+1/2, -y+1/2, -z'

loop_
_atom_site_aniso_label
_atom_site_aniso_U_11
_atom_site_aniso_U_22
_atom_site_aniso_U_33
_atom_site_aniso_U_12
_atom_site_aniso_U_13
_atom_site_aniso_U_23
F1 0.0424(14) 0.0311(12) 0.0438(13) 0.0105(11) -0.0029(12) -0.0010(10)
O3 0.0386(15) 0.0242(13) 0.0284(13) 0.0033(13) 0.0056(12) 0.0031(11)
C3'' 0.048(3) 0.021(2) 0.040(2) 0.004(2) 0.007(2) 0.005(2)
C1 0.032(2) 0.023(2) 0.022(2) 0.006(2) 0.000(2) -0.006(2)
C2 0.034(2) 0.017(2) 0.028(2) 0.004(2) 0.000(2) 0.0011(15)
C3 0.022(2) 0.026(2) 0.021(2) 0.003(2) 0.000(2) 0.0026(15)
C4 0.018(2) 0.026(2) 0.022(2) 0.004(2) 0.000(2) -0.0045(15)
C5 0.015(2) 0.021(2) 0.024(2) 0.0010(15) -0.001(2) -0.0041(15)
C6 0.030(2) 0.022(2) 0.025(2) -0.006(2) 0.002(2) -0.004(2)
C7 0.033(2) 0.021(2) 0.025(2) 0.001(2) 0.004(2) -0.0028(15)
C8 0.017(2) 0.021(2) 0.025(2) -0.0047(15) 0.0015(15) -0.0036(15)
C9 0.021(2) 0.022(2) 0.022(2) -0.002(2) 0.001(2) -0.0019(15)
C10 0.016(2) 0.021(2) 0.027(2) 0.0032(15) 0.002(2) -0.0005(15)
C11 0.031(2) 0.022(2) 0.023(2) 0.003(2) 0.001(2) -0.0016(15)
C12 0.025(2) 0.024(2) 0.020(2) 0.001(2) 0.003(2) -0.0029(15)
C13 0.020(2) 0.019(2) 0.021(2) -0.002(2) 0.001(2) -0.0002(14)
C14 0.019(2) 0.017(2) 0.023(2) 0.0000(15) -0.001(2) -0.0028(14)
C15 0.026(2) 0.025(2) 0.026(2) 0.003(2) 0.001(2) -0.004(2)
C16 0.022(2) 0.021(2) 0.037(2) 0.004(2) -0.006(2) 0.000(2)
C17 0.028(2) 0.025(2) 0.026(2) -0.002(2) 0.002(2) 0.0053(15)
C17A 0.024(2) 0.025(2) 0.022(2) -0.004(2) 0.000(2) -0.0029(14)
C18 0.026(2) 0.028(2) 0.026(2) 0.000(2) -0.001(2) -0.003(2)
N17A 0.025(2) 0.033(2) 0.0234(15) -0.0023(15) -0.0028(13) -0.0014(14)
C1' 0.025(2) 0.020(2) 0.022(2) -0.001(2) -0.002(2) 0.0044(15)
C2' 0.028(2) 0.024(2) 0.021(2) -0.005(2) -0.006(2) 0.0041(15)
C3' 0.032(2) 0.018(2) 0.020(2) -0.003(2) -0.001(2) 0.0029(14)
C4' 0.026(2) 0.020(2) 0.024(2) 0.003(2) 0.002(2) 0.0017(15)
C5' 0.029(2) 0.028(2) 0.024(2) -0.004(2) -0.005(2) 0.002(2)
C6' 0.031(2) 0.031(2) 0.017(2) -0.002(2) -0.002(2) 0.000(2)
N4' 0.029(2) 0.031(2) 0.035(2) 0.000(2) 0.004(2) -0.001(2)
O1 0.046(2) 0.087(3) 0.048(2) 0.002(2) 0.011(2) -0.039(2)
O2 0.0246(14) 0.043(2) 0.044(2) -0.0031(13) -0.0032(13) 0.0013(14)

loop_
_atom_site_label
_atom_site_occupancy
_atom_site_fract_x
_atom_site_fract_y
_atom_site_fract_z
_atom_site_U_iso_or_equiv
_atom_site_thermal_displace_type
_atom_site_calc_flag
_atom_site_refinement_flags
_atom_site_type_symbol
F1 1 0.0708(3) 0.6777(2) 0.80455(10) 0.0391(6) Uani d . F
O3 1 0.2516(3) 0.0206(2) 1.15152(11) 0.0304(6) Uani d . O
C3'' 1 0.2223(5) -0.0956(3) 1.1464(2) 0.0366(10) Uani d . C
H3''A 1 0.1993(27) -0.1255(5) 1.1887(3) 0.048 Uiso calc R H
H3''B 1 0.3149(11) -0.1321(4) 1.1288(10) 0.048 Uiso calc R H
H3''C 1 0.1327(18) -0.1080(3) 1.1181(9) 0.048 Uiso calc R H
C1 1 0.3362(4) 0.0863(3) 0.9830(2) 0.0257(8) Uani d . C
H1A 1 0.3454(4) 0.0509(3) 0.9428(2) 0.033 Uiso calc R H
C2 1 0.2994(4) 0.0242(3) 1.0368(2) 0.0263(8) Uani d . C
H2A 1 0.2835(4) -0.0527(3) 1.0331(2) 0.034 Uiso calc R H
C3 1 0.2860(4) 0.0747(3) 1.0955(2) 0.0229(8) Uani d . C
C4 1 0.3082(4) 0.1887(3) 1.1003(2) 0.0221(7) Uani d . C
H4A 1 0.2992(4) 0.2238(3) 1.1406(2) 0.029 Uiso calc R H
C5 1 0.3430(4) 0.2500(3) 1.04668(15) 0.0201(7) Uani d . C
C6 1 0.3681(4) 0.3728(3) 1.0479(2) 0.0260(8) Uani d . C
H6A 1 0.4816(4) 0.3882(3) 1.0456(2) 0.034 Uiso calc R H
H6B 1 0.3288(4) 0.4023(3) 1.0888(2) 0.034 Uiso calc R H
C7 1 0.2849(5) 0.4327(3) 0.9924(2) 0.0263(9) Uani d . C
H7A 1 0.3407(5) 0.5024(3) 0.9838(2) 0.034 Uiso calc R H
H7B 1 0.1773(5) 0.4515(3) 1.0059(2) 0.034 Uiso calc R H
C8 1 0.2759(4) 0.3658(3) 0.9293(2) 0.0210(7) Uani d . C
H8A 1 0.1696(4) 0.3318(3) 0.9269(2) 0.027 Uiso calc R H
C9 1 0.3976(4) 0.2719(3) 0.9307(2) 0.0217(8) Uani d . C
H9A 1 0.5019(4) 0.3060(3) 0.9392(2) 0.028 Uiso calc R H
C10 1 0.3598(4) 0.1988(3) 0.9871(2) 0.0212(8) Uani d . C
C11 1 0.4104(5) 0.2101(3) 0.8677(2) 0.0254(8) Uani d . C
H11A 1 0.3135(5) 0.1673(3) 0.8606(2) 0.033 Uiso calc R H
H11B 1 0.4990(5) 0.1580(3) 0.8699(2) 0.033 Uiso calc R H
C12 1 0.4354(4) 0.2894(3) 0.8117(2) 0.0229(8) Uani d . C
H12A 1 0.4408(4) 0.2468(3) 0.7716(2) 0.030 Uiso calc R H
H12B 1 0.5366(4) 0.3276(3) 0.8173(2) 0.030 Uiso calc R H
C13 1 0.3040(4) 0.3752(3) 0.80619(15) 0.0200(7) Uani d . C
C14 1 0.2965(4) 0.4402(3) 0.87016(15) 0.0198(7) Uani d . C
H14A 1 0.3998(4) 0.4777(3) 0.87512(15) 0.026 Uiso calc R H
C15 1 0.1726(4) 0.5309(3) 0.8664(2) 0.0255(8) Uani d . C
H15A 1 0.0679(4) 0.4972(3) 0.8620(2) 0.033 Uiso calc R H
H15B 1 0.1737(4) 0.5737(3) 0.9065(2) 0.033 Uiso calc R H
C16 1 0.2012(4) 0.6069(3) 0.8111(2) 0.0264(8) Uani d . C
H16A 1 0.2953(4) 0.6526(3) 0.8210(2) 0.034 Uiso calc R H
C17 1 0.2271(4) 0.5513(3) 0.7479(2) 0.0265(8) Uani d . C
H17A 1 0.2631(4) 0.6060(3) 0.7163(2) 0.034 Uiso calc R H
H17B 1 0.1272(4) 0.5199(3) 0.7326(2) 0.034 Uiso calc R H
C17A 1 0.3491(4) 0.4599(3) 0.75396(15) 0.0235(8) Uani d . C
H17C 1 0.4486(4) 0.4955(3) 0.76816(15) 0.031 Uiso calc R H
C18 1 0.1485(4) 0.3190(3) 0.7894(2) 0.0265(8) Uani d . C
H18A 1 0.1576(9) 0.2836(15) 0.7476(5) 0.034 Uiso calc R H
H18B 1 0.0649(6) 0.3739(4) 0.7880(10) 0.034 Uiso calc R H
H18C 1 0.1240(13) 0.2636(13) 0.8217(6) 0.034 Uiso calc R H
N17A 1 0.3798(4) 0.4118(2) 0.69154(13) 0.0268(7) Uani d . N
H17D 1 0.2963(4) 0.3929(2) 0.66785(13) 0.035 Uiso d R H
C1' 1 0.5237(4) 0.3927(3) 0.6658(2) 0.0224(8) Uani d . C
C2' 1 0.5337(4) 0.3397(3) 0.6059(2) 0.0242(8) Uani d . C
H2'A 1 0.4406(4) 0.3180(3) 0.5847(2) 0.031 Uiso calc R H
C3' 1 0.6759(4) 0.3192(3) 0.5782(2) 0.0236(8) Uani d . C
H3'A 1 0.6807(4) 0.2814(3) 0.5387(2) 0.031 Uiso calc R H
C4' 1 0.8128(4) 0.3536(3) 0.6077(2) 0.0234(8) Uani d . C
C5' 1 0.8073(5) 0.4062(3) 0.6667(2) 0.0271(9) Uani d . C
H5'A 1 0.9010(5) 0.4295(3) 0.6869(2) 0.035 Uiso calc R H
C6' 1 0.6647(4) 0.4240(3) 0.6954(2) 0.0263(8) Uani d . C
H6'A 1 0.6614(4) 0.4588(3) 0.7364(2) 0.034 Uiso d R H
N4' 1 0.9634(4) 0.3316(3) 0.5793(2) 0.0320(8) Uani d . N
O1 1 0.9663(4) 0.2841(3) 0.52741(14) 0.0602(10) Uani d . O
O2 1 1.0840(3) 0.3611(2) 0.60700(13) 0.0370(7) Uani d . O

loop_
_atom_type_symbol
_atom_type_description
_atom_type_scat_dispersion_real
_atom_type_scat_dispersion_imag
_atom_type_scat_source
C C 0.0033 0.0016 'International Tables Vol C Tables 4.2.6.8 and 6.1.1.4'
H H 0.0000 0.0000 'International Tables Vol C Tables 4.2.6.8 and 6.1.1.4'
N N 0.0061 0.0033 'International Tables Vol C Tables 4.2.6.8 and 6.1.1.4'
O O 0.0106 0.0060 'International Tables Vol C Tables 4.2.6.8 and 6.1.1.4'
F F 0.0171 0.0103 'International Tables Vol C Tables 4.2.6.8 and 6.1.1.4'

loop_
_geom_angle_atom_site_label_1
_geom_angle_atom_site_label_2
_geom_angle_atom_site_label_3
_geom_angle
_geom_angle_publ_flag
C3 O3 C3'' 116.3(3) no
C10 C1 C2 121.3(3) no
C3 C2 C1 119.9(3) no
O3 C3 C2 124.3(3) no
O3 C3 C4 116.1(3) no
C2 C3 C4 119.5(3) no
C5 C4 C3 120.3(3) no
C4 C5 C10 120.4(3) no
C4 C5 C6 123.5(3) no
C10 C5 C6 116.1(3) no
C5 C6 C7 112.9(3) no
C6 C7 C8 114.5(3) no
C14 C8 C9 111.8(3) yes
C14 C8 C7 111.7(2) yes
C9 C8 C7 109.7(3) no
C10 C9 C11 113.6(3) yes
C10 C9 C8 107.8(3) yes
C11 C9 C8 113.4(3) yes
C1 C10 C5 118.6(3) no
C1 C10 C9 124.3(3) no
C5 C10 C9 117.1(3) no
C9 C11 C12 111.2(3) yes
C11 C12 C13 112.5(3) yes
C18 C13 C12 110.2(3) yes
C18 C13 C17A 110.4(3) yes
C12 C13 C17A 108.9(3) yes
C18 C13 C14 112.9(3) yes
C12 C13 C14 108.1(3) yes
C17A C13 C14 106.2(2) yes
C15 C14 C8 112.6(3) yes
C15 C14 C13 110.5(3) yes
C8 C14 C13 113.4(2) yes
C16 C15 C14 111.8(3) yes
F1 C16 C15 108.8(3) yes
F1 C16 C17 107.7(3) yes
C15 C16 C17 115.2(3) yes
C16 C17 C17A 110.8(3) yes
N17A C17A C17 110.0(3) yes
N17A C17A C13 114.2(3) yes
C17 C17A C13 111.9(3) yes
C1' N17A C17A 125.9(3) yes
N17A C1' C6' 123.5(3) yes
N17A C1' C2' 118.9(3) yes
C6' C1' C2' 117.6(3) no
C3' C2' C1' 120.9(3) no
C2' C3' C4' 120.2(3) no
C3' C4' C5' 120.4(3) no
C3' C4' N4' 120.8(3) no
C5' C4' N4' 118.8(3) no
C6' C5' C4' 119.3(3) no
C5' C6' C1' 121.6(3) no
O1 N4' O2 122.3(3) yes
O1 N4' C4' 118.0(3) yes
O2 N4' C4' 119.7(3) yes

loop_
_geom_bond_atom_site_label_1
_geom_bond_atom_site_label_2
_geom_bond_distance
_geom_bond_publ_flag
F1 C16 1.416(4) yes
O3 C3 1.379(4) yes
O3 C3'' 1.442(4) yes
C1 C10 1.389(5) no
C1 C2 1.395(5) no
C2 C3 1.382(5) no
C3 C4 1.406(5) no
C4 C5 1.383(5) no
C5 C10 1.405(4) no
C5 C6 1.513(5) yes
C6 C7 1.548(5) yes
C7 C8 1.556(4) yes
C8 C14 1.547(4) yes
C8 C9 1.547(5) yes
C9 C10 1.515(5) yes
C9 C11 1.526(5) yes
C11 C12 1.537(5) yes
C12 C13 1.539(5) yes
C13 C18 1.537(5) yes
C13 C17A 1.554(4) yes
C13 C14 1.559(4) yes
C14 C15 1.534(5) yes
C15 C16 1.504(5) yes
C16 C17 1.506(5) yes
C17 C17A 1.531(5) yes
C17A N17A 1.459(4) yes
N17A C1' 1.363(4) yes
C1' C6' 1.408(5) no
C1' C2' 1.415(5) no
C2' C3' 1.371(5) no
C3' C4' 1.389(5) no
C4' C5' 1.395(5) no
C4' N4' 1.444(5) yes
C5' C6' 1.376(5) yes
N4' O1 1.233(4) yes
N4' O2 1.238(4) yes

loop_
_cod_related_entry_id
_cod_related_entry_database
_cod_related_entry_code
1 ChemSpider 9125444
